data_1540412
loop_
_publ_author_name
'Chang, Wong-Jin'
'Kulkarni, Manohar V.'
'Sun, Chung-Ming'

_publ_section_title
;
 Regioselective one-pot three component synthesis of chiral
 2-iminoselenazolines under sonication
;
_journal_issue 118
_journal_name_full 'RSC Advances'
_journal_page_first 97113
_journal_page_last 97120
_journal_paper_doi 10.1039/C5RA18763J
_journal_volume 5
_journal_year 2015
_chemical_formula_moiety 'C29 H24 N2 O2 Se'
_chemical_formula_sum 'C29 H24 N2 O2 Se'
_chemical_formula_weight 511.46
_chemical_name_systematic
;
?
;
_space_group_IT_number 19
_symmetry_cell_setting orthorhombic
_symmetry_space_group_name_Hall 'P 2ac 2ab'
_symmetry_space_group_name_H-M 'P 21 21 21'
_atom_sites_solution_hydrogens geom
_atom_sites_solution_primary direct
_atom_sites_solution_secondary difmap
_audit_block_doi 10.5517/ccyn5d4
_audit_creation_method SHELXL-97
_audit_update_record
;
2012-05-22 deposited with the CCDC.
2015-10-22 downloaded from the CCDC.
;
_cell_angle_alpha 90.00
_cell_angle_beta 90.00
_cell_angle_gamma 90.00
_cell_formula_units_Z 8
_cell_length_a 8.7794(3)
_cell_length_b 14.6701(4)
_cell_length_c 37.5122(10)
_cell_measurement_reflns_used 0
_cell_measurement_temperature 200(2)
_cell_measurement_theta_max 0
_cell_measurement_theta_min 0
_cell_volume 4831.4(2)
_computing_molecular_graphics 'Ortep-3 for Windows (Farrugia, 1997)'
_computing_publication_material 'WinGX publication routines (Farrugia, 1999)'
_computing_structure_refinement 'SHELXL-97 (Sheldrick, 1997)'
_computing_structure_solution 'SHELXS-86 (Sheldrick, 1986)'
_diffrn_ambient_temperature 200(2)
_diffrn_measured_fraction_theta_full 0.959
_diffrn_measured_fraction_theta_max 0.959
_diffrn_radiation_monochromator graphite
_diffrn_radiation_source 'fine-focus sealed tube'
_diffrn_radiation_type MoK\a
_diffrn_radiation_wavelength 0.71073
_diffrn_reflns_av_R_equivalents 0.0336
_diffrn_reflns_av_sigmaI/netI 0.0612
_diffrn_reflns_limit_h_max 9
_diffrn_reflns_limit_h_min -3
_diffrn_reflns_limit_k_max 17
_diffrn_reflns_limit_k_min -17
_diffrn_reflns_limit_l_max 44
_diffrn_reflns_limit_l_min -44
_diffrn_reflns_number 19306
_diffrn_reflns_theta_full 25.00
_diffrn_reflns_theta_max 25.00
_diffrn_reflns_theta_min 2.70
_exptl_absorpt_coefficient_mu 1.583
_exptl_absorpt_correction_T_max 0.4168
_exptl_absorpt_correction_T_min 0.3714
_exptl_absorpt_correction_type multi-scan
_exptl_crystal_colour colorless
_exptl_crystal_density_diffrn 1.406
_exptl_crystal_density_method 'not measured'
_exptl_crystal_description prism
_exptl_crystal_F_000 2096
_exptl_crystal_size_max 0.78
_exptl_crystal_size_mid 0.74
_exptl_crystal_size_min 0.67
_refine_diff_density_max 0.279
_refine_diff_density_min -0.581
_refine_diff_density_rms 0.050
_refine_ls_abs_structure_details 'Flack H D (1983), Acta Cryst. A39, 876-881'
_refine_ls_abs_structure_Flack 0.023(7)
_refine_ls_extinction_method none
_refine_ls_goodness_of_fit_ref 1.011
_refine_ls_hydrogen_treatment constr
_refine_ls_matrix_type full
_refine_ls_number_parameters 613
_refine_ls_number_reflns 8037
_refine_ls_number_restraints 0
_refine_ls_restrained_S_all 1.011
_refine_ls_R_factor_all 0.0453
_refine_ls_R_factor_gt 0.0350
_refine_ls_shift/su_max 0.001
_refine_ls_shift/su_mean 0.000
_refine_ls_structure_factor_coef Fsqd
_refine_ls_weighting_details 'calc w=1/[\s^2^(Fo^2^)+(0.0193P)^2^+0.0000P] where P=(Fo^2^+2Fc^2^)/3'
_refine_ls_weighting_scheme calc
_refine_ls_wR_factor_gt 0.0679
_refine_ls_wR_factor_ref 0.0708
_reflns_number_gt 6940
_reflns_number_total 8037
_reflns_threshold_expression >2sigma(I)
_cod_data_source_file c5ra18763j2.cif
_cod_data_source_block ch13687
_cod_database_code 1540412

loop_
_symmetry_equiv_pos_as_xyz
'x, y, z'
'-x+1/2, -y, z+1/2'
'-x, y+1/2, -z+1/2'
'x+1/2, -y+1/2, -z'

loop_
_atom_site_label
_atom_site_type_symbol
_atom_site_fract_x
_atom_site_fract_y
_atom_site_fract_z
_atom_site_U_iso_or_equiv
_atom_site_adp_type
_atom_site_occupancy
_atom_site_symmetry_multiplicity
_atom_site_calc_flag
_atom_site_refinement_flags
C1 C 0.7308(4) 0.0489(2) 0.97906(8) 0.0281(8) Uani 1 1 d .
C2 C 0.7920(4) 0.0018(2) 1.03729(8) 0.0298(8) Uani 1 1 d .
C3 C 0.6801(4) 0.0414(2) 1.05814(9) 0.0383(9) Uani 1 1 d .
H3 H 0.6247 0.0924 1.0494 0.046 Uiso 1 1 calc R
C4 C 0.6487(5) 0.0067(3) 1.09168(9) 0.0476(10) Uani 1 1 d .
H4 H 0.5709 0.0339 1.1057 0.057 Uiso 1 1 calc R
C5 C 0.7285(5) -0.0663(3) 1.10489(10) 0.0475(11) Uani 1 1 d .
H5 H 0.7054 -0.0902 1.1278 0.057 Uiso 1 1 calc R
C6 C 0.8414(5) -0.1043(2) 1.08469(9) 0.0451(10) Uani 1 1 d .
H6 H 0.8975 -0.1544 1.0939 0.054 Uiso 1 1 calc R
C7 C 0.8753(4) -0.0711(2) 1.05133(9) 0.0373(9) Uani 1 1 d .
H7 H 0.9553 -0.0977 1.0378 0.045 Uiso 1 1 calc R
C8 C 0.9257(4) 0.1037(2) 0.93748(8) 0.0267(8) Uani 1 1 d .
H8 H 0.9317 0.1135 0.9111 0.032 Uiso 1 1 calc R
C9 C 1.0458(4) 0.0327(2) 0.94641(8) 0.0323(8) Uani 1 1 d .
C10 C 1.1072(5) -0.1226(2) 0.94615(10) 0.0518(11) Uani 1 1 d .
H10A H 1.0639 -0.1817 0.9393 0.078 Uiso 1 1 calc R
H10B H 1.1295 -0.1226 0.9717 0.078 Uiso 1 1 calc R
H10C H 1.2014 -0.1121 0.9328 0.078 Uiso 1 1 calc R
C11 C 0.9619(4) 0.1958(2) 0.95469(8) 0.0355(9) Uani 1 1 d .
H11A H 0.9521 0.1905 0.9809 0.043 Uiso 1 1 calc R
H11B H 1.0684 0.2129 0.9492 0.043 Uiso 1 1 calc R
C12 C 0.8559(4) 0.2697(2) 0.94139(8) 0.0323(8) Uani 1 1 d .
C13 C 0.8632(5) 0.3001(2) 0.90638(9) 0.0442(10) Uani 1 1 d .
H13 H 0.9368 0.2749 0.8906 0.053 Uiso 1 1 calc R
C14 C 0.7650(5) 0.3666(3) 0.89415(11) 0.0541(11) Uani 1 1 d .
H14 H 0.7696 0.3859 0.8700 0.065 Uiso 1 1 calc R
C15 C 0.6603(6) 0.4049(3) 0.91698(12) 0.0582(12) Uani 1 1 d .
H15 H 0.5931 0.4510 0.9087 0.070 Uiso 1 1 calc R
C16 C 0.6534(5) 0.3765(3) 0.95179(12) 0.0629(12) Uani 1 1 d .
H16 H 0.5819 0.4033 0.9676 0.075 Uiso 1 1 calc R
C17 C 0.7502(5) 0.3090(3) 0.96381(10) 0.0473(10) Uani 1 1 d .
H17 H 0.7439 0.2894 0.9879 0.057 Uiso 1 1 calc R
C18 C 0.6551(4) 0.0741(2) 0.91945(8) 0.0288(8) Uani 1 1 d .
C19 C 0.6951(4) 0.0771(2) 0.88083(9) 0.0315(8) Uani 1 1 d .
C20 C 0.7774(4) 0.0021(2) 0.86634(9) 0.0360(9) Uani 1 1 d .
H20 H 0.8079 -0.0467 0.8814 0.043 Uiso 1 1 calc R
C21 C 0.8126(5) 0.0002(2) 0.83090(9) 0.0398(9) Uani 1 1 d .
H21 H 0.8660 -0.0506 0.8214 0.048 Uiso 1 1 calc R
C22 C 0.7709(4) 0.0721(2) 0.80845(9) 0.0346(9) Uani 1 1 d .
C23 C 0.6907(4) 0.1481(2) 0.82258(9) 0.0325(8) Uani 1 1 d .
C24 C 0.6524(4) 0.1473(2) 0.85964(9) 0.0357(8) Uani 1 1 d .
H24 H 0.5964 0.1967 0.8695 0.043 Uiso 1 1 calc R
C25 C 0.6564(5) 0.2214(2) 0.80026(10) 0.0445(10) Uani 1 1 d .
H25 H 0.6048 0.2729 0.8097 0.053 Uiso 1 1 calc R
C26 C 0.6961(5) 0.2201(3) 0.76515(9) 0.0458(10) Uani 1 1 d .
H26 H 0.6719 0.2708 0.7505 0.055 Uiso 1 1 calc R
C27 C 0.7718(5) 0.1452(3) 0.75036(10) 0.0468(11) Uani 1 1 d .
H27 H 0.7975 0.1450 0.7258 0.056 Uiso 1 1 calc R
C28 C 0.8084(4) 0.0730(2) 0.77118(9) 0.0415(10) Uani 1 1 d .
H28 H 0.8595 0.0223 0.7610 0.050 Uiso 1 1 calc R
C29 C 0.5154(4) 0.0621(2) 0.93244(7) 0.0322(8) Uani 1 1 d .
H29 H 0.4262 0.0629 0.9181 0.039 Uiso 1 1 calc R
C30 C 0.7617(4) 0.7512(2) 0.85363(8) 0.0285(7) Uani 1 1 d .
C31 C 0.7189(4) 0.7385(2) 0.91419(8) 0.0300(8) Uani 1 1 d .
C32 C 0.8126(5) 0.6678(2) 0.92533(10) 0.0437(10) Uani 1 1 d .
H32 H 0.8434 0.6224 0.9087 0.052 Uiso 1 1 calc R
C33 C 0.8614(5) 0.6625(3) 0.96006(10) 0.0517(11) Uani 1 1 d .
H33 H 0.9253 0.6137 0.9673 0.062 Uiso 1 1 calc R
C34 C 0.8178(5) 0.7282(3) 0.98451(9) 0.0480(10) Uani 1 1 d .
H34 H 0.8536 0.7253 1.0084 0.058 Uiso 1 1 calc R
C35 C 0.7227(5) 0.7975(3) 0.97416(9) 0.0430(10) Uani 1 1 d .
H35 H 0.6913 0.8420 0.9910 0.052 Uiso 1 1 calc R
C36 C 0.6724(4) 0.8030(2) 0.93933(9) 0.0357(9) Uani 1 1 d .
H36 H 0.6057 0.8508 0.9324 0.043 Uiso 1 1 calc R
C37 C 0.5638(4) 0.7206(2) 0.80934(8) 0.0296(8) Uani 1 1 d .
H37 H 0.5522 0.7269 0.7829 0.036 Uiso 1 1 calc R
C38 C 0.4427(4) 0.7803(2) 0.82635(8) 0.0300(8) Uani 1 1 d .
C39 C 0.3846(5) 0.9289(2) 0.84635(10) 0.0517(11) Uani 1 1 d .
H39A H 0.4262 0.9909 0.8455 0.078 Uiso 1 1 calc R
H39B H 0.3760 0.9092 0.8712 0.078 Uiso 1 1 calc R
H39C H 0.2837 0.9282 0.8352 0.078 Uiso 1 1 calc R
C40 C 0.5370(4) 0.6193(2) 0.81840(8) 0.0356(9) Uani 1 1 d .
H40A H 0.5414 0.6111 0.8446 0.043 Uiso 1 1 calc R
H40B H 0.4340 0.6012 0.8103 0.043 Uiso 1 1 calc R
C41 C 0.6532(4) 0.5584(2) 0.80111(9) 0.0365(9) Uani 1 1 d .
C42 C 0.6332(5) 0.5266(2) 0.76658(10) 0.0501(10) Uani 1 1 d .
H42 H 0.5450 0.5434 0.7535 0.060 Uiso 1 1 calc R
C43 C 0.7424(6) 0.4701(3) 0.75110(11) 0.0627(14) Uani 1 1 d .
H43 H 0.7290 0.4493 0.7273 0.075 Uiso 1 1 calc R
C44 C 0.8687(6) 0.4443(3) 0.76994(13) 0.0625(13) Uani 1 1 d .
H44 H 0.9409 0.4042 0.7595 0.075 Uiso 1 1 calc R
C45 C 0.8908(5) 0.4760(3) 0.80349(13) 0.0600(12) Uani 1 1 d .
H45 H 0.9800 0.4595 0.8163 0.072 Uiso 1 1 calc R
C46 C 0.7828(5) 0.5325(2) 0.81903(10) 0.0454(10) Uani 1 1 d .
H46 H 0.7988 0.5537 0.8427 0.054 Uiso 1 1 calc R
C47 C 0.8325(4) 0.76379(19) 0.79296(8) 0.0268(7) Uani 1 1 d .
C48 C 0.7896(4) 0.7742(2) 0.75441(8) 0.0295(8) Uani 1 1 d .
C49 C 0.8359(4) 0.7117(2) 0.72958(9) 0.0383(9) Uani 1 1 d .
H49 H 0.8927 0.6598 0.7369 0.046 Uiso 1 1 calc R
C50 C 0.7991(4) 0.7239(2) 0.69266(9) 0.0388(9) Uani 1 1 d .
C51 C 0.7206(5) 0.8027(3) 0.68237(10) 0.0449(10) Uani 1 1 d .
C52 C 0.6758(5) 0.8664(2) 0.70801(10) 0.0454(10) Uani 1 1 d .
H52 H 0.6238 0.9202 0.7008 0.055 Uiso 1 1 calc R
C53 C 0.7058(4) 0.8521(2) 0.74322(9) 0.0382(9) Uani 1 1 d .
H53 H 0.6704 0.8945 0.7605 0.046 Uiso 1 1 calc R
C54 C 0.6846(5) 0.8149(3) 0.64519(11) 0.0593(12) Uani 1 1 d .
H54 H 0.6366 0.8693 0.6373 0.071 Uiso 1 1 calc R
C55 C 0.7195(5) 0.7484(4) 0.62171(11) 0.0674(13) Uani 1 1 d .
H55 H 0.6924 0.7557 0.5974 0.081 Uiso 1 1 calc R
C56 C 0.7945(5) 0.6690(4) 0.63242(11) 0.0619(13) Uani 1 1 d .
H56 H 0.8172 0.6231 0.6154 0.074 Uiso 1 1 calc R
C57 C 0.8356(5) 0.6568(3) 0.66730(10) 0.0512(11) Uani 1 1 d .
H57 H 0.8886 0.6032 0.6743 0.061 Uiso 1 1 calc R
C58 C 0.9715(4) 0.77122(19) 0.80591(8) 0.0314(8) Uani 1 1 d .
H58 H 1.0591 0.7806 0.7915 0.038 Uiso 1 1 calc R
N1 N 0.7714(3) 0.07238(17) 0.94476(7) 0.0280(7) Uani 1 1 d .
N2 N 0.8332(3) 0.03217(18) 1.00265(7) 0.0331(7) Uani 1 1 d .
N3 N 0.7164(3) 0.75120(18) 0.81819(6) 0.0258(6) Uani 1 1 d .
N4 N 0.6649(3) 0.74430(18) 0.87872(6) 0.0302(6) Uani 1 1 d .
O1 O 1.1720(3) 0.05144(17) 0.95669(7) 0.0457(7) Uani 1 1 d .
O2 O 0.9994(3) -0.05135(13) 0.93823(5) 0.0385(5) Uani 1 1 d .
O3 O 0.3198(3) 0.75331(17) 0.83572(6) 0.0453(7) Uani 1 1 d .
O4 O 0.4852(3) 0.86767(13) 0.82729(5) 0.0382(6) Uani 1 1 d .
Se1 Se 0.51244(4) 0.04347(2) 0.981877(8) 0.03520(10) Uani 1 1 d .
Se2 Se 0.97900(4) 0.76140(2) 0.855786(8) 0.03354(10) Uani 1 1 d .

loop_
_atom_site_aniso_label
_atom_site_aniso_U_11
_atom_site_aniso_U_22
_atom_site_aniso_U_33
_atom_site_aniso_U_23
_atom_site_aniso_U_13
_atom_site_aniso_U_12
C1 0.027(2) 0.0265(17) 0.0312(18) 0.0036(15) 0.0013(16) 0.0002(16)
C2 0.025(2) 0.0343(18) 0.0298(18) 0.0019(15) -0.0030(16) -0.0091(17)
C3 0.040(2) 0.041(2) 0.0342(19) 0.0029(17) -0.0023(18) 0.001(2)
C4 0.046(3) 0.060(3) 0.037(2) -0.0007(19) 0.0034(19) -0.006(2)
C5 0.055(3) 0.054(3) 0.033(2) 0.0069(19) -0.003(2) -0.014(2)
C6 0.053(3) 0.043(2) 0.039(2) 0.0106(18) -0.015(2) -0.004(2)
C7 0.033(2) 0.044(2) 0.0350(19) 0.0001(17) -0.0041(17) 0.0035(18)
C8 0.0174(19) 0.0339(18) 0.0289(17) 0.0039(15) 0.0001(14) -0.0029(14)
C9 0.027(2) 0.042(2) 0.0280(17) 0.0077(15) 0.0048(16) -0.0034(18)
C10 0.045(3) 0.042(2) 0.068(3) 0.012(2) -0.005(2) 0.016(2)
C11 0.032(2) 0.0372(18) 0.0377(18) 0.0078(15) -0.0039(17) -0.0061(17)
C12 0.029(2) 0.0311(18) 0.0365(19) -0.0012(16) 0.0024(16) -0.0040(17)
C13 0.046(3) 0.040(2) 0.047(2) 0.0035(17) 0.006(2) 0.007(2)
C14 0.063(3) 0.050(2) 0.050(2) 0.010(2) -0.002(2) 0.008(2)
C15 0.058(3) 0.047(2) 0.070(3) 0.007(2) -0.006(2) 0.022(2)
C16 0.054(3) 0.066(3) 0.068(3) -0.007(2) 0.010(2) 0.017(3)
C17 0.046(3) 0.052(2) 0.044(2) 0.0054(19) 0.003(2) 0.006(2)
C18 0.029(2) 0.0286(17) 0.0287(18) 0.0056(14) -0.0011(16) 0.0046(16)
C19 0.023(2) 0.0347(19) 0.0372(19) 0.0052(15) -0.0041(16) -0.0009(16)
C20 0.037(2) 0.0305(18) 0.040(2) 0.0020(16) -0.0017(17) 0.0038(17)
C21 0.041(3) 0.0355(19) 0.043(2) -0.0006(17) 0.0008(19) -0.0013(18)
C22 0.028(2) 0.036(2) 0.039(2) 0.0043(16) -0.0010(17) -0.0108(17)
C23 0.025(2) 0.037(2) 0.0351(19) 0.0024(16) -0.0036(16) -0.0010(17)
C24 0.028(2) 0.0390(19) 0.040(2) 0.0003(17) -0.0025(18) 0.0020(17)
C25 0.044(3) 0.041(2) 0.049(2) 0.0088(18) -0.0100(19) 0.0030(19)
C26 0.052(3) 0.048(2) 0.038(2) 0.0148(18) -0.0099(19) -0.018(2)
C27 0.050(3) 0.055(2) 0.035(2) 0.008(2) 0.000(2) -0.023(2)
C28 0.040(3) 0.043(2) 0.041(2) -0.0046(18) 0.0058(18) -0.0135(19)
C29 0.019(2) 0.0430(18) 0.0342(16) 0.0042(14) -0.0045(17) 0.0003(19)
C30 0.0239(19) 0.0241(16) 0.0375(19) 0.0016(17) -0.0031(16) 0.0039(15)
C31 0.026(2) 0.0345(19) 0.0291(17) 0.0061(16) 0.0002(15) -0.0063(17)
C32 0.046(3) 0.035(2) 0.050(2) 0.0035(18) -0.002(2) 0.0064(19)
C33 0.057(3) 0.053(2) 0.045(2) 0.017(2) -0.011(2) 0.008(2)
C34 0.048(3) 0.063(3) 0.033(2) 0.020(2) -0.0063(19) -0.015(2)
C35 0.042(3) 0.049(2) 0.038(2) 0.0017(18) 0.0062(19) -0.009(2)
C36 0.030(2) 0.0380(19) 0.039(2) 0.0049(17) 0.0016(17) 0.0028(17)
C37 0.022(2) 0.0358(19) 0.0309(17) 0.0003(15) 0.0038(14) -0.0041(15)
C38 0.022(2) 0.040(2) 0.0277(17) -0.0030(15) -0.0058(15) 0.0018(16)
C39 0.044(3) 0.050(2) 0.061(3) -0.015(2) 0.001(2) 0.016(2)
C40 0.031(2) 0.0374(18) 0.0384(18) 0.0012(15) 0.0036(17) -0.0051(18)
C41 0.040(2) 0.0272(18) 0.042(2) -0.0010(16) 0.0101(18) -0.0058(17)
C42 0.055(3) 0.046(2) 0.050(2) -0.0081(19) -0.001(2) -0.010(2)
C43 0.091(4) 0.042(2) 0.055(3) -0.021(2) 0.022(3) -0.010(3)
C44 0.066(4) 0.036(2) 0.086(3) -0.011(2) 0.027(3) 0.000(2)
C45 0.051(3) 0.040(2) 0.089(3) -0.002(2) 0.008(3) 0.003(2)
C46 0.050(3) 0.033(2) 0.054(2) -0.0020(18) 0.002(2) 0.002(2)
C47 0.025(2) 0.0168(15) 0.0381(18) -0.0021(14) 0.0069(16) -0.0012(15)
C48 0.022(2) 0.0310(18) 0.0350(18) -0.0051(15) 0.0088(15) -0.0082(16)
C49 0.032(2) 0.041(2) 0.042(2) -0.0043(17) 0.0063(18) -0.0061(18)
C50 0.026(2) 0.051(2) 0.039(2) -0.0151(18) 0.0112(17) -0.0113(19)
C51 0.039(3) 0.051(2) 0.046(2) 0.0102(19) 0.007(2) -0.012(2)
C52 0.048(3) 0.039(2) 0.049(2) 0.0054(19) 0.003(2) -0.0057(19)
C53 0.039(3) 0.034(2) 0.041(2) 0.0042(16) 0.0024(18) -0.0038(18)
C54 0.052(3) 0.085(3) 0.041(2) 0.013(2) 0.001(2) -0.020(2)
C55 0.050(3) 0.112(4) 0.041(2) -0.001(3) 0.005(2) -0.023(3)
C56 0.041(3) 0.102(4) 0.042(2) -0.020(2) 0.009(2) -0.015(3)
C57 0.039(3) 0.067(3) 0.048(2) -0.017(2) 0.009(2) -0.005(2)
C58 0.027(2) 0.0276(16) 0.0393(17) -0.0018(13) 0.0086(17) 0.0048(17)
N1 0.0184(17) 0.0332(16) 0.0324(15) 0.0078(12) -0.0031(13) 0.0016(13)
N2 0.0250(18) 0.0430(17) 0.0315(15) 0.0090(13) -0.0035(13) -0.0032(15)
N3 0.0207(16) 0.0308(15) 0.0260(14) -0.0006(13) 0.0022(12) -0.0038(14)
N4 0.0243(17) 0.0371(16) 0.0294(15) 0.0020(13) 0.0041(12) 0.0035(14)
O1 0.0226(16) 0.0494(16) 0.0652(18) 0.0094(14) -0.0049(13) -0.0021(14)
O2 0.0309(14) 0.0352(12) 0.0493(13) 0.0053(10) -0.0039(13) 0.0020(14)
O3 0.0263(16) 0.0542(16) 0.0555(16) -0.0061(15) 0.0088(12) -0.0055(15)
O4 0.0302(16) 0.0353(12) 0.0491(13) -0.0031(10) 0.0010(14) 0.0005(13)
Se1 0.0230(2) 0.04733(19) 0.03527(17) 0.00699(15) 0.00340(18) -0.0004(2)
Se2 0.0237(2) 0.03752(17) 0.03945(18) 0.00147(14) -0.00184(17) 0.00185(16)

loop_
_atom_type_symbol
_atom_type_description
_atom_type_scat_dispersion_real
_atom_type_scat_dispersion_imag
_atom_type_scat_source
C C 0.0033 0.0016 'International Tables Vol C Tables 4.2.6.8 and 6.1.1.4'
H H 0.0000 0.0000 'International Tables Vol C Tables 4.2.6.8 and 6.1.1.4'
N N 0.0061 0.0033 'International Tables Vol C Tables 4.2.6.8 and 6.1.1.4'
O O 0.0106 0.0060 'International Tables Vol C Tables 4.2.6.8 and 6.1.1.4'
Se Se -0.0929 2.2259 'International Tables Vol C Tables 4.2.6.8 and 6.1.1.4'

loop_
_geom_angle_atom_site_label_1
_geom_angle_atom_site_label_2
_geom_angle_atom_site_label_3
_geom_angle
N2 C1 N1 120.6(3)
N2 C1 Se1 130.7(2)
N1 C1 Se1 108.6(2)
C3 C2 C7 118.6(3)
C3 C2 N2 124.5(3)
C7 C2 N2 116.8(3)
C2 C3 C4 120.1(3)
C2 C3 H3 120.0
C4 C3 H3 120.0
C5 C4 C3 120.8(4)
C5 C4 H4 119.6
C3 C4 H4 119.6
C6 C5 C4 119.2(4)
C6 C5 H5 120.4
C4 C5 H5 120.4
C5 C6 C7 121.2(4)
C5 C6 H6 119.4
C7 C6 H6 119.4
C6 C7 C2 120.0(3)
C6 C7 H7 120.0
C2 C7 H7 120.0
N1 C8 C9 112.8(3)
N1 C8 C11 113.1(3)
C9 C8 C11 111.6(3)
N1 C8 H8 106.2
C9 C8 H8 106.2
C11 C8 H8 106.2
O1 C9 O2 124.4(3)
O1 C9 C8 123.5(3)
O2 C9 C8 111.8(3)
O2 C10 H10A 109.5
O2 C10 H10B 109.5
H10A C10 H10B 109.5
O2 C10 H10C 109.5
H10A C10 H10C 109.5
H10B C10 H10C 109.5
C12 C11 C8 111.4(3)
C12 C11 H11A 109.3
C8 C11 H11A 109.3
C12 C11 H11B 109.3
C8 C11 H11B 109.3
H11A C11 H11B 108.0
C17 C12 C13 118.3(3)
C17 C12 C11 120.8(3)
C13 C12 C11 120.9(3)
C14 C13 C12 120.8(4)
C14 C13 H13 119.6
C12 C13 H13 119.6
C15 C14 C13 119.9(4)
C15 C14 H14 120.0
C13 C14 H14 120.0
C16 C15 C14 119.8(4)
C16 C15 H15 120.1
C14 C15 H15 120.1
C15 C16 C17 120.1(4)
C15 C16 H16 119.9
C17 C16 H16 119.9
C16 C17 C12 121.0(4)
C16 C17 H17 119.5
C12 C17 H17 119.5
C29 C18 N1 115.0(3)
C29 C18 C19 125.2(3)
N1 C18 C19 119.3(3)
C24 C19 C20 120.3(3)
C24 C19 C18 121.8(3)
C20 C19 C18 117.9(3)
C21 C20 C19 120.2(3)
C21 C20 H20 119.9
C19 C20 H20 119.9
C20 C21 C22 120.7(3)
C20 C21 H21 119.6
C22 C21 H21 119.6
C21 C22 C23 119.8(3)
C21 C22 C28 122.2(3)
C23 C22 C28 118.0(3)
C25 C23 C22 119.2(3)
C25 C23 C24 122.6(3)
C22 C23 C24 118.2(3)
C19 C24 C23 120.8(3)
C19 C24 H24 119.6
C23 C24 H24 119.6
C26 C25 C23 120.9(4)
C26 C25 H25 119.5
C23 C25 H25 119.5
C25 C26 C27 121.1(3)
C25 C26 H26 119.5
C27 C26 H26 119.5
C28 C27 C26 119.9(3)
C28 C27 H27 120.1
C26 C27 H27 120.1
C27 C28 C22 120.9(4)
C27 C28 H28 119.5
C22 C28 H28 119.5
C18 C29 Se1 113.2(3)
C18 C29 H29 123.4
Se1 C29 H29 123.4
N4 C30 N3 121.1(3)
N4 C30 Se2 129.8(2)
N3 C30 Se2 109.0(2)
C32 C31 C36 118.4(3)
C32 C31 N4 121.7(3)
C36 C31 N4 119.7(3)
C33 C32 C31 120.8(4)
C33 C32 H32 119.6
C31 C32 H32 119.6
C32 C33 C34 120.2(4)
C32 C33 H33 119.9
C34 C33 H33 119.9
C35 C34 C33 119.8(3)
C35 C34 H34 120.1
C33 C34 H34 120.1
C34 C35 C36 120.3(4)
C34 C35 H35 119.8
C36 C35 H35 119.8
C35 C36 C31 120.4(3)
C35 C36 H36 119.8
C31 C36 H36 119.8
N3 C37 C38 111.8(3)
N3 C37 C40 112.9(3)
C38 C37 C40 110.9(3)
N3 C37 H37 107.0
C38 C37 H37 107.0
C40 C37 H37 107.0
O3 C38 O4 124.0(3)
O3 C38 C37 124.1(3)
O4 C38 C37 111.7(3)
O4 C39 H39A 109.5
O4 C39 H39B 109.5
H39A C39 H39B 109.5
O4 C39 H39C 109.5
H39A C39 H39C 109.5
H39B C39 H39C 109.5
C41 C40 C37 111.9(3)
C41 C40 H40A 109.2
C37 C40 H40A 109.2
C41 C40 H40B 109.2
C37 C40 H40B 109.2
H40A C40 H40B 107.9
C46 C41 C42 117.9(4)
C46 C41 C40 121.0(3)
C42 C41 C40 121.1(4)
C41 C42 C43 120.1(4)
C41 C42 H42 119.9
C43 C42 H42 119.9
C44 C43 C42 120.4(4)
C44 C43 H43 119.8
C42 C43 H43 119.8
C45 C44 C43 120.1(4)
C45 C44 H44 120.0
C43 C44 H44 120.0
C44 C45 C46 119.8(4)
C44 C45 H45 120.1
C46 C45 H45 120.1
C41 C46 C45 121.7(4)
C41 C46 H46 119.2
C45 C46 H46 119.2
C58 C47 N3 115.8(3)
C58 C47 C48 125.3(3)
N3 C47 C48 118.7(3)
C49 C48 C53 119.4(3)
C49 C48 C47 120.8(3)
C53 C48 C47 119.7(3)
C48 C49 C50 120.5(3)
C48 C49 H49 119.8
C50 C49 H49 119.8
C51 C50 C57 120.3(4)
C51 C50 C49 118.7(3)
C57 C50 C49 121.0(4)
C52 C51 C50 120.1(3)
C52 C51 C54 121.4(4)
C50 C51 C54 118.5(4)
C53 C52 C51 120.6(4)
C53 C52 H52 119.7
C51 C52 H52 119.7
C52 C53 C48 120.7(3)
C52 C53 H53 119.7
C48 C53 H53 119.7
C55 C54 C51 119.5(4)
C55 C54 H54 120.3
C51 C54 H54 120.3
C54 C55 C56 121.5(4)
C54 C55 H55 119.3
C56 C55 H55 119.3
C57 C56 C55 120.5(4)
C57 C56 H56 119.7
C55 C56 H56 119.7
C56 C57 C50 119.7(4)
C56 C57 H57 120.2
C50 C57 H57 120.2
C47 C58 Se2 113.2(2)
C47 C58 H58 123.4
Se2 C58 H58 123.4
C1 N1 C18 116.8(3)
C1 N1 C8 119.6(3)
C18 N1 C8 123.2(3)
C1 N2 C2 120.8(3)
C30 N3 C47 115.9(3)
C30 N3 C37 118.9(3)
C47 N3 C37 123.9(3)
C30 N4 C31 118.5(3)
C9 O2 C10 115.0(3)
C38 O4 C39 116.0(3)
C29 Se1 C1 85.75(15)
C58 Se2 C30 85.94(15)

loop_
_geom_bond_atom_site_label_1
_geom_bond_atom_site_label_2
_geom_bond_distance
C1 N2 1.285(4)
C1 N1 1.379(4)
C1 Se1 1.922(3)
C2 C3 1.383(5)
C2 C7 1.399(4)
C2 N2 1.420(4)
C3 C4 1.385(5)
C3 H3 0.9500
C4 C5 1.373(5)
C4 H4 0.9500
C5 C6 1.366(5)
C5 H5 0.9500
C6 C7 1.375(4)
C6 H6 0.9500
C7 H7 0.9500
C8 N1 1.457(4)
C8 C9 1.520(5)
C8 C11 1.530(4)
C8 H8 1.0000
C9 O1 1.205(4)
C9 O2 1.335(4)
C10 O2 1.442(4)
C10 H10A 0.9800
C10 H10B 0.9800
C10 H10C 0.9800
C11 C12 1.513(5)
C11 H11A 0.9900
C11 H11B 0.9900
C12 C17 1.379(5)
C12 C13 1.389(4)
C13 C14 1.380(5)
C13 H13 0.9500
C14 C15 1.376(6)
C14 H14 0.9500
C15 C16 1.372(5)
C15 H15 0.9500
C16 C17 1.381(5)
C16 H16 0.9500
C17 H17 0.9500
C18 C29 1.331(5)
C18 N1 1.395(4)
C18 C19 1.491(4)
C19 C24 1.354(4)
C19 C20 1.424(4)
C20 C21 1.365(4)
C20 H20 0.9500
C21 C22 1.399(4)
C21 H21 0.9500
C22 C23 1.421(5)
C22 C28 1.437(4)
C23 C25 1.396(4)
C23 C24 1.430(4)
C24 H24 0.9500
C25 C26 1.362(5)
C25 H25 0.9500
C26 C27 1.398(5)
C26 H26 0.9500
C27 C28 1.355(5)
C27 H27 0.9500
C28 H28 0.9500
C29 Se1 1.875(3)
C29 H29 0.9500
C30 N4 1.272(4)
C30 N3 1.388(4)
C30 Se2 1.916(3)
C31 C32 1.389(5)
C31 C36 1.397(4)
C31 N4 1.415(4)
C32 C33 1.373(5)
C32 H32 0.9500
C33 C34 1.384(5)
C33 H33 0.9500
C34 C35 1.372(5)
C34 H34 0.9500
C35 C36 1.381(5)
C35 H35 0.9500
C36 H36 0.9500
C37 N3 1.451(4)
C37 C38 1.518(4)
C37 C40 1.543(4)
C37 H37 1.0000
C38 O3 1.202(4)
C38 O4 1.335(4)
C39 O4 1.449(4)
C39 H39A 0.9800
C39 H39B 0.9800
C39 H39C 0.9800
C40 C41 1.503(5)
C40 H40A 0.9900
C40 H40B 0.9900
C41 C46 1.375(5)
C41 C42 1.388(5)
C42 C43 1.394(6)
C42 H42 0.9500
C43 C44 1.368(6)
C43 H43 0.9500
C44 C45 1.355(6)
C44 H44 0.9500
C45 C46 1.388(5)
C45 H45 0.9500
C46 H46 0.9500
C47 C58 1.318(5)
C47 N3 1.404(4)
C47 C48 1.502(4)
C48 C49 1.369(4)
C48 C53 1.422(5)
C49 C50 1.433(5)
C49 H49 0.9500
C50 C51 1.400(5)
C50 C57 1.406(5)
C51 C52 1.397(5)
C51 C54 1.441(5)
C52 C53 1.363(5)
C52 H52 0.9500
C53 H53 0.9500
C54 C55 1.349(6)
C54 H54 0.9500
C55 C56 1.397(6)
C55 H55 0.9500
C56 C57 1.369(5)
C56 H56 0.9500
C57 H57 0.9500
C58 Se2 1.878(3)
C58 H58 0.9500
